data_7206193
loop_
_publ_author_name
'Nauha, Elisa'
'Ojala, Antti'
'Nissinen, Maija'
'Saxell, Heidi'

_publ_section_title
;
 Comparison of the polymorphs and solvates of two analogous
 fungicides---a case study of the applicability of a supramolecular
 synthon approach in crystal engineering
;
_journal_issue 15
_journal_name_full CrystEngComm
_journal_page_first 4956
_journal_paper_doi 10.1039/c1ce05077j
_journal_volume 13
_journal_year 2011
_chemical_formula_moiety 'C14 H18 N4 O4 S2'
_chemical_formula_sum 'C14 H18 N4 O4 S2'
_chemical_formula_weight 370.44
_chemical_name_common thiophanate-ethyl
_chemical_name_systematic
;
?
;
_space_group_IT_number 2
_symmetry_cell_setting triclinic
_symmetry_Int_Tables_number 2
_symmetry_space_group_name_Hall '-P 1'
_symmetry_space_group_name_H-M 'P -1'
_atom_sites_solution_hydrogens geom
_atom_sites_solution_primary direct
_atom_sites_solution_secondary difmap
_audit_creation_method SHELXL-97
_cell_angle_alpha 69.055(3)
_cell_angle_beta 81.270(3)
_cell_angle_gamma 73.033(3)
_cell_formula_units_Z 2
_cell_length_a 7.99110(10)
_cell_length_b 9.6750(2)
_cell_length_c 12.5109(3)
_cell_measurement_temperature 173(2)
_cell_volume 862.81(4)
_computing_cell_refinement 'HKL Scalepack (Otwinowski & Minor 1997)'
_computing_data_collection 'Collect (Bruker AXS BV, 1997-2004)'
_computing_data_reduction 'HKL Denzo and Scalepack (Otwinowski & Minor 1997)'
_computing_structure_refinement 'SHELXL-97 (Sheldrick, 1997)'
_computing_structure_solution 'SHELXS-97 (Sheldrick, 1990)'
_diffrn_ambient_temperature 173(2)
_diffrn_detector_area_resol_mean 9
_diffrn_measured_fraction_theta_full 0.955
_diffrn_measured_fraction_theta_max 0.955
_diffrn_measurement_device_type KappaCCD
_diffrn_measurement_method CCD
_diffrn_radiation_monochromator 'horizonally mounted graphite crystal'
_diffrn_radiation_source 'fine-focus sealed tube'
_diffrn_radiation_type CuK\a
_diffrn_radiation_wavelength 1.54178
_diffrn_reflns_av_R_equivalents 0.0848
_diffrn_reflns_av_sigmaI/netI 0.0521
_diffrn_reflns_limit_h_max 9
_diffrn_reflns_limit_h_min -9
_diffrn_reflns_limit_k_max 10
_diffrn_reflns_limit_k_min -11
_diffrn_reflns_limit_l_max 14
_diffrn_reflns_limit_l_min -14
_diffrn_reflns_number 4039
_diffrn_reflns_theta_full 66.79
_diffrn_reflns_theta_max 66.79
_diffrn_reflns_theta_min 3.79
_exptl_absorpt_coefficient_mu 3.041
_exptl_absorpt_correction_T_max 0.7508
_exptl_absorpt_correction_T_min 0.5815
_exptl_absorpt_correction_type multi-scan
_exptl_absorpt_process_details
;
Denzo (Otwinowski, Borek, Majewski & Minor,2003)
;
_exptl_crystal_colour colorless
_exptl_crystal_density_diffrn 1.426
_exptl_crystal_density_method 'not measured'
_exptl_crystal_description block
_exptl_crystal_F_000 388
_exptl_crystal_size_max 0.20
_exptl_crystal_size_mid 0.10
_exptl_crystal_size_min 0.10
_refine_diff_density_max 0.398
_refine_diff_density_min -0.321
_refine_diff_density_rms 0.067
_refine_ls_extinction_coef 0.0066(11)
_refine_ls_extinction_expression Fc^*^=kFc[1+0.001xFc^2^\l^3^/sin(2\q)]^-1/4^
_refine_ls_extinction_method SHELXL
_refine_ls_goodness_of_fit_ref 1.031
_refine_ls_hydrogen_treatment mixed
_refine_ls_matrix_type full
_refine_ls_number_parameters 232
_refine_ls_number_reflns 2936
_refine_ls_number_restraints 4
_refine_ls_restrained_S_all 1.032
_refine_ls_R_factor_all 0.0520
_refine_ls_R_factor_gt 0.0458
_refine_ls_shift/su_max 0.000
_refine_ls_shift/su_mean 0.000
_refine_ls_structure_factor_coef Fsqd
_refine_ls_weighting_details 'calc w=1/[\s^2^(Fo^2^)+(0.0792P)^2^+0.4194P] where P=(Fo^2^+2Fc^2^)/3'
_refine_ls_weighting_scheme calc
_refine_ls_wR_factor_gt 0.1235
_refine_ls_wR_factor_ref 0.1299
_reflns_number_gt 2575
_reflns_number_total 2936
_reflns_threshold_expression >2sigma(I)
_cod_data_source_file c1ce05077j.txt
_cod_data_source_block TE-formI
_cod_original_cell_volume 862.81(3)
_cod_database_code 7206193

loop_
_symmetry_equiv_pos_as_xyz
'x, y, z'
'-x, -y, -z'

loop_
_atom_site_label
_atom_site_type_symbol
_atom_site_fract_x
_atom_site_fract_y
_atom_site_fract_z
_atom_site_U_iso_or_equiv
_atom_site_adp_type
_atom_site_occupancy
_atom_site_symmetry_multiplicity
_atom_site_calc_flag
_atom_site_refinement_flags
_atom_site_disorder_assembly
_atom_site_disorder_group
S1 S 0.00043(8) 0.85421(6) 0.18110(5) 0.0304(2) Uani 1 1 d . . .
S2 S 0.42745(7) 0.53130(7) 0.23794(5) 0.0330(2) Uani 1 1 d . . .
O1 O -0.3752(2) 0.7562(2) -0.00915(16) 0.0367(4) Uani 1 1 d . . .
O2 O -0.3159(3) 0.9674(2) -0.14361(16) 0.0389(5) Uani 1 1 d . . .
O3 O 0.0826(2) 0.6271(2) -0.05401(16) 0.0374(4) Uani 1 1 d . . .
O4 O 0.2781(2) 0.75754(18) -0.15617(14) 0.0292(4) Uani 1 1 d . . .
N1 N -0.2115(3) 0.8948(2) 0.02512(19) 0.0309(5) Uani 1 1 d D . .
H1N H -0.158(3) 0.967(3) -0.009(2) 0.037 Uiso 1 1 d D . .
N2 N -0.2012(2) 0.6755(2) 0.18383(18) 0.0270(4) Uani 1 1 d D . .
H2N H -0.280(3) 0.662(3) 0.148(2) 0.032 Uiso 1 1 d D . .
N3 N 0.1413(2) 0.5030(2) 0.16795(17) 0.0263(4) Uani 1 1 d D . .
H3N H 0.085(3) 0.531(3) 0.1035(18) 0.032 Uiso 1 1 d D . .
N4 N 0.3251(3) 0.6225(2) 0.02731(18) 0.0281(5) Uani 1 1 d D . .
H4N H 0.419(3) 0.660(3) 0.010(2) 0.034 Uiso 1 1 d D . .
C1 C -0.3813(5) 1.0718(4) -0.3370(3) 0.0590(9) Uani 1 1 d . . .
H1A H -0.4045 1.1722 -0.3276 0.088 Uiso 1 1 calc R . .
H1B H -0.4567 1.0787 -0.3946 0.088 Uiso 1 1 calc R . .
H1C H -0.2582 1.0399 -0.3622 0.088 Uiso 1 1 calc R . .
C2 C -0.4184(4) 0.9572(3) -0.2254(2) 0.0402(6) Uani 1 1 d . . .
H2A H -0.5448 0.9818 -0.2024 0.048 Uiso 1 1 calc R . .
H2B H -0.3829 0.8529 -0.2308 0.048 Uiso 1 1 calc R . .
C3 C -0.3079(3) 0.8628(3) -0.0407(2) 0.0292(5) Uani 1 1 d . . .
C4 C -0.1441(3) 0.8018(2) 0.1303(2) 0.0261(5) Uani 1 1 d . . .
C5 C -0.1247(3) 0.5569(2) 0.2840(2) 0.0251(5) Uani 1 1 d . . .
C6 C -0.2250(3) 0.5225(3) 0.3863(2) 0.0307(5) Uani 1 1 d . . .
H6 H -0.3427 0.5807 0.3907 0.037 Uiso 1 1 calc R . .
C7 C -0.1538(4) 0.4036(3) 0.4818(2) 0.0347(6) Uani 1 1 d . . .
H7 H -0.2223 0.3807 0.5518 0.042 Uiso 1 1 calc R . .
C8 C 0.0173(4) 0.3179(3) 0.4751(2) 0.0358(6) Uani 1 1 d . . .
H8 H 0.0658 0.2363 0.5407 0.043 Uiso 1 1 calc R . .
C9 C 0.1191(3) 0.3507(3) 0.3725(2) 0.0315(6) Uani 1 1 d . . .
H9 H 0.2366 0.2917 0.3687 0.038 Uiso 1 1 calc R . .
C10 C 0.0485(3) 0.4694(2) 0.2763(2) 0.0256(5) Uani 1 1 d . . .
C11 C 0.2886(3) 0.5514(2) 0.1429(2) 0.0259(5) Uani 1 1 d . . .
C12 C 0.2166(3) 0.6664(2) -0.0613(2) 0.0274(5) Uani 1 1 d . . .
C13 C 0.1784(3) 0.7993(3) -0.2569(2) 0.0334(6) Uani 1 1 d . . .
H13A H 0.0579 0.8597 -0.2454 0.040 Uiso 1 1 calc R . .
H13B H 0.1714 0.7059 -0.2696 0.040 Uiso 1 1 calc R . .
C14 C 0.2699(4) 0.8918(3) -0.3577(2) 0.0440(7) Uani 1 1 d . . .
H14A H 0.2731 0.9854 -0.3453 0.066 Uiso 1 1 calc R . .
H14B H 0.2069 0.9190 -0.4267 0.066 Uiso 1 1 calc R . .
H14C H 0.3898 0.8319 -0.3674 0.066 Uiso 1 1 calc R . .

loop_
_atom_site_aniso_label
_atom_site_aniso_U_11
_atom_site_aniso_U_22
_atom_site_aniso_U_33
_atom_site_aniso_U_23
_atom_site_aniso_U_13
_atom_site_aniso_U_12
S1 0.0372(4) 0.0234(3) 0.0334(4) -0.0065(3) -0.0065(3) -0.0132(2)
S2 0.0274(3) 0.0396(4) 0.0316(4) -0.0074(3) -0.0041(2) -0.0125(3)
O1 0.0383(10) 0.0399(10) 0.0333(10) -0.0017(8) -0.0058(8) -0.0234(8)
O2 0.0507(11) 0.0345(9) 0.0309(10) 0.0026(8) -0.0116(8) -0.0222(8)
O3 0.0396(10) 0.0452(10) 0.0331(10) -0.0069(8) -0.0043(8) -0.0255(8)
O4 0.0336(9) 0.0272(8) 0.0270(9) -0.0054(7) -0.0020(7) -0.0124(7)
N1 0.0372(11) 0.0231(10) 0.0316(12) -0.0024(9) -0.0060(9) -0.0130(8)
N2 0.0273(10) 0.0260(10) 0.0286(11) -0.0047(9) -0.0050(8) -0.0119(8)
N3 0.0285(10) 0.0268(10) 0.0253(11) -0.0062(8) -0.0002(8) -0.0135(8)
N4 0.0255(10) 0.0285(10) 0.0312(11) -0.0073(9) 0.0012(8) -0.0127(8)
C1 0.068(2) 0.073(2) 0.0346(17) 0.0028(16) -0.0106(15) -0.0382(18)
C2 0.0459(15) 0.0434(15) 0.0321(15) -0.0054(12) -0.0079(12) -0.0186(12)
C3 0.0265(11) 0.0261(12) 0.0326(14) -0.0053(10) -0.0007(10) -0.0089(9)
C4 0.0258(11) 0.0221(11) 0.0290(13) -0.0065(10) -0.0010(9) -0.0069(9)
C5 0.0300(11) 0.0213(10) 0.0264(12) -0.0050(9) -0.0026(9) -0.0129(9)
C6 0.0332(12) 0.0323(12) 0.0305(14) -0.0102(11) 0.0031(10) -0.0166(10)
C7 0.0470(15) 0.0349(13) 0.0262(13) -0.0070(11) 0.0043(11) -0.0237(11)
C8 0.0499(15) 0.0263(12) 0.0299(14) -0.0002(10) -0.0071(11) -0.0166(11)
C9 0.0360(13) 0.0258(12) 0.0320(14) -0.0059(10) -0.0063(10) -0.0093(10)
C10 0.0299(12) 0.0218(11) 0.0285(13) -0.0057(10) -0.0022(9) -0.0148(9)
C11 0.0247(11) 0.0199(10) 0.0323(13) -0.0092(10) 0.0002(9) -0.0044(9)
C12 0.0304(12) 0.0215(11) 0.0313(13) -0.0103(10) 0.0010(10) -0.0077(9)
C13 0.0409(14) 0.0302(12) 0.0313(14) -0.0070(11) -0.0083(11) -0.0130(10)
C14 0.0518(16) 0.0454(15) 0.0315(15) -0.0030(12) -0.0048(12) -0.0189(13)

loop_
_atom_type_symbol
_atom_type_description
_atom_type_scat_dispersion_real
_atom_type_scat_dispersion_imag
_atom_type_scat_source
C C 0.0181 0.0091 'International Tables Vol C Tables 4.2.6.8 and 6.1.1.4'
H H 0.0000 0.0000 'International Tables Vol C Tables 4.2.6.8 and 6.1.1.4'
N N 0.0311 0.0180 'International Tables Vol C Tables 4.2.6.8 and 6.1.1.4'
O O 0.0492 0.0322 'International Tables Vol C Tables 4.2.6.8 and 6.1.1.4'
S S 0.3331 0.5567 'International Tables Vol C Tables 4.2.6.8 and 6.1.1.4'

loop_
_geom_angle_atom_site_label_1
_geom_angle_atom_site_label_2
_geom_angle_atom_site_label_3
_geom_angle
_geom_angle_site_symmetry_1
_geom_angle_site_symmetry_3
_geom_angle_publ_flag
C3 O2 C2 117.2(2) . . ?
C12 O4 C13 114.23(18) . . ?
C3 N1 C4 127.9(2) . . ?
C3 N1 H1N 118(2) . . ?
C4 N1 H1N 112(2) . . ?
C4 N2 C5 123.13(19) . . ?
C4 N2 H2N 115.7(18) . . ?
C5 N2 H2N 120.6(18) . . ?
C11 N3 C10 126.0(2) . . ?
C11 N3 H3N 109.8(18) . . ?
C10 N3 H3N 119.9(18) . . ?
C12 N4 C11 127.0(2) . . ?
C12 N4 H4N 115.8(19) . . ?
C11 N4 H4N 116.0(19) . . ?
C2 C1 H1A 109.5 . . ?
C2 C1 H1B 109.5 . . ?
H1A C1 H1B 109.5 . . ?
C2 C1 H1C 109.5 . . ?
H1A C1 H1C 109.5 . . ?
H1B C1 H1C 109.5 . . ?
O2 C2 C1 105.4(2) . . ?
O2 C2 H2A 110.7 . . ?
C1 C2 H2A 110.7 . . ?
O2 C2 H2B 110.7 . . ?
C1 C2 H2B 110.7 . . ?
H2A C2 H2B 108.8 . . ?
O1 C3 O2 125.8(2) . . ?
O1 C3 N1 125.6(2) . . ?
O2 C3 N1 108.6(2) . . ?
N2 C4 N1 116.8(2) . . ?
N2 C4 S1 124.96(19) . . ?
N1 C4 S1 118.22(17) . . ?
C6 C5 C10 120.2(2) . . ?
C6 C5 N2 120.0(2) . . ?
C10 C5 N2 119.7(2) . . ?
C7 C6 C5 120.1(2) . . ?
C7 C6 H6 119.9 . . ?
C5 C6 H6 119.9 . . ?
C6 C7 C8 120.0(2) . . ?
C6 C7 H7 120.0 . . ?
C8 C7 H7 120.0 . . ?
C7 C8 C9 120.4(2) . . ?
C7 C8 H8 119.8 . . ?
C9 C8 H8 119.8 . . ?
C10 C9 C8 120.0(2) . . ?
C10 C9 H9 120.0 . . ?
C8 C9 H9 120.0 . . ?
C9 C10 C5 119.3(2) . . ?
C9 C10 N3 122.8(2) . . ?
C5 C10 N3 117.9(2) . . ?
N3 C11 N4 115.5(2) . . ?
N3 C11 S2 125.60(19) . . ?
N4 C11 S2 118.90(17) . . ?
O3 C12 O4 124.3(2) . . ?
O3 C12 N4 125.0(2) . . ?
O4 C12 N4 110.7(2) . . ?
O4 C13 C14 108.1(2) . . ?
O4 C13 H13A 110.1 . . ?
C14 C13 H13A 110.1 . . ?
O4 C13 H13B 110.1 . . ?
C14 C13 H13B 110.1 . . ?
H13A C13 H13B 108.4 . . ?
C13 C14 H14A 109.5 . . ?
C13 C14 H14B 109.5 . . ?
H14A C14 H14B 109.5 . . ?
C13 C14 H14C 109.5 . . ?
H14A C14 H14C 109.5 . . ?
H14B C14 H14C 109.5 . . ?

loop_
_geom_bond_atom_site_label_1
_geom_bond_atom_site_label_2
_geom_bond_distance
_geom_bond_site_symmetry_2
_geom_bond_publ_flag
S1 C4 1.671(2) . ?
S2 C11 1.671(2) . ?
O1 C3 1.215(3) . ?
O2 C3 1.320(3) . ?
O2 C2 1.449(3) . ?
O3 C12 1.217(3) . ?
O4 C12 1.325(3) . ?
O4 C13 1.462(3) . ?
N1 C3 1.372(3) . ?
N1 C4 1.385(3) . ?
N1 H1N 0.870(17) . ?
N2 C4 1.340(3) . ?
N2 C5 1.434(3) . ?
N2 H2N 0.893(17) . ?
N3 C11 1.344(3) . ?
N3 C10 1.419(3) . ?
N3 H3N 0.902(17) . ?
N4 C12 1.379(3) . ?
N4 C11 1.388(3) . ?
N4 H4N 0.887(17) . ?
C1 C2 1.493(4) . ?
C1 H1A 0.9800 . ?
C1 H1B 0.9800 . ?
C1 H1C 0.9800 . ?
C2 H2A 0.9900 . ?
C2 H2B 0.9900 . ?
C5 C6 1.390(3) . ?
C5 C10 1.405(3) . ?
C6 C7 1.384(4) . ?
C6 H6 0.9500 . ?
C7 C8 1.384(4) . ?
C7 H7 0.9500 . ?
C8 C9 1.397(4) . ?
C8 H8 0.9500 . ?
C9 C10 1.388(3) . ?
C9 H9 0.9500 . ?
C13 C14 1.490(4) . ?
C13 H13A 0.9900 . ?
C13 H13B 0.9900 . ?
C14 H14A 0.9800 . ?
C14 H14B 0.9800 . ?
C14 H14C 0.9800 . ?

loop_
_geom_hbond_atom_site_label_D
_geom_hbond_atom_site_label_H
_geom_hbond_atom_site_label_A
_geom_hbond_distance_DH
_geom_hbond_distance_HA
_geom_hbond_distance_DA
_geom_hbond_angle_DHA
_geom_hbond_site_symmetry_A
N1 H1N S1 0.870(17) 2.65(2) 3.462(2) 156(3) 2_575
N2 H2N O1 0.893(17) 2.01(2) 2.722(3) 136(2) .
N2 H2N S2 0.893(17) 2.87(2) 3.513(2) 130(2) 1_455
N3 H3N O3 0.902(17) 1.85(2) 2.656(3) 147(3) .
N3 H3N O3 0.902(17) 2.57(2) 3.192(3) 126(2) 2_565
N4 H4N O1 0.887(17) 2.064(18) 2.945(3) 172(3) 1_655

loop_
_geom_torsion_atom_site_label_1
_geom_torsion_atom_site_label_2
_geom_torsion_atom_site_label_3
_geom_torsion_atom_site_label_4
_geom_torsion
_geom_torsion_site_symmetry_1
_geom_torsion_site_symmetry_2
_geom_torsion_site_symmetry_3
_geom_torsion_site_symmetry_4
_geom_torsion_publ_flag
C3 O2 C2 C1 -171.3(2) . . . . ?
C2 O2 C3 O1 2.0(4) . . . . ?
C2 O2 C3 N1 -177.7(2) . . . . ?
C4 N1 C3 O1 12.8(4) . . . . ?
C4 N1 C3 O2 -167.5(2) . . . . ?
C5 N2 C4 N1 170.2(2) . . . . ?
C5 N2 C4 S1 -9.9(3) . . . . ?
C3 N1 C4 N2 -11.6(4) . . . . ?
C3 N1 C4 S1 168.55(19) . . . . ?
C4 N2 C5 C6 118.4(2) . . . . ?
C4 N2 C5 C10 -65.6(3) . . . . ?
C10 C5 C6 C7 1.2(3) . . . . ?
N2 C5 C6 C7 177.1(2) . . . . ?
C5 C6 C7 C8 -0.5(4) . . . . ?
C6 C7 C8 C9 0.1(4) . . . . ?
C7 C8 C9 C10 -0.3(4) . . . . ?
C8 C9 C10 C5 0.9(3) . . . . ?
C8 C9 C10 N3 -176.3(2) . . . . ?
C6 C5 C10 C9 -1.4(3) . . . . ?
N2 C5 C10 C9 -177.3(2) . . . . ?
C6 C5 C10 N3 176.0(2) . . . . ?
N2 C5 C10 N3 0.0(3) . . . . ?
C11 N3 C10 C9 -64.7(3) . . . . ?
C11 N3 C10 C5 118.1(2) . . . . ?
C10 N3 C11 N4 -160.3(2) . . . . ?
C10 N3 C11 S2 20.3(3) . . . . ?
C12 N4 C11 N3 9.4(3) . . . . ?
C12 N4 C11 S2 -171.16(18) . . . . ?
C13 O4 C12 O3 -4.7(3) . . . . ?
C13 O4 C12 N4 175.21(18) . . . . ?
C11 N4 C12 O3 -12.7(4) . . . . ?
C11 N4 C12 O4 167.41(19) . . . . ?
C12 O4 C13 C14 -176.0(2) . . . . ?

loop_
_cod_related_entry_id
_cod_related_entry_database
_cod_related_entry_code
1 ChemSpider 2297684
